data_7134914
loop_
_publ_author_name
'Ogoshi, Hikari'
'Ito, Shunichiro'
'Tanaka, Kazuo'

_publ_section_title
;
 Regulation of the frontier molecular orbitals and photophysical
 properties of boron tropolonate complexes by regioselective
 functionalization.
;
_journal_issue 76
_journal_name_full 'Chemical communications (Cambridge, England)'
_journal_page_first 14625
_journal_page_last 14628
_journal_paper_doi 10.1039/d5cc04171f
_journal_volume 61
_journal_year 2025
_chemical_formula_moiety 'C13 H9 B F2 O2'
_chemical_formula_sum 'C13 H9 B F2 O2'
_chemical_formula_weight 246.01
_space_group_crystal_system monoclinic
_space_group_IT_number 14
_space_group_name_Hall '-P 2ybc'
_space_group_name_H-M_alt 'P 1 21/c 1'
_atom_sites_solution_hydrogens geom
_atom_sites_solution_primary dual
_audit_creation_date 2024-04-12
_audit_creation_method
;
Olex2 1.5
(compiled 2024.02.16 svn.r378c4104 for OlexSys, GUI svn.r6928)
;
_audit_update_record
;
2025-02-22 deposited with the CCDC.	2025-08-18 downloaded from the CCDC.
;
_cell_angle_alpha 90
_cell_angle_beta 108.343(3)
_cell_angle_gamma 90
_cell_formula_units_Z 8
_cell_length_a 16.243(3)
_cell_length_b 7.2371(13)
_cell_length_c 20.146(4)
_cell_measurement_reflns_used 6077
_cell_measurement_temperature 150
_cell_measurement_theta_max 27.5
_cell_measurement_theta_min 3.5
_cell_volume 2247.9(7)
_computing_cell_refinement
;
CrystalClear-SM Expert 2.1 b46 (Rigaku, 2016)
;
_computing_data_collection
;
CrystalClear-SM Expert 2.1 b46 (Rigaku, 2016)
;
_computing_data_reduction
;
CrystalClear-SM Expert 2.1 b46 (Rigaku, 2016)
;
_computing_molecular_graphics 'Olex2 1.5 (Dolomanov et al., 2009)'
_computing_publication_material 'Olex2 1.5 (Dolomanov et al., 2009)'
_computing_structure_refinement 'SHELXL 2018/3 (Sheldrick, 2015)'
_computing_structure_solution 'SHELXT 2018/2 (Sheldrick, 2018)'
_diffrn_ambient_temperature 150
_diffrn_detector_area_resol_mean 28.5714
_diffrn_measured_fraction_theta_full 0.988
_diffrn_measured_fraction_theta_max 0.977
_diffrn_measurement_details
;
scan:
	Number of images: 360
	           Slice: -110.0000 - 70.0000
	     Image width: 0.5000
	        Exp time: 8.0000
	   Rotation axis: Omega
	           Omega: 0.0000
	             Chi: 45.0000
	             Phi: 0.0000
	             XTD: 44.9819
	          2theta: -20.0241
scan:
	Number of images: 360
	           Slice: -110.0000 - 70.0000
	     Image width: 0.5000
	        Exp time: 8.0000
	   Rotation axis: Omega
	           Omega: 0.0000
	             Chi: 45.0000
	             Phi: 90.0000
	             XTD: 44.9819
	          2theta: -20.0241
;
_diffrn_measurement_device
;
AFC10: Fixed Chi 2 circle
;
_diffrn_measurement_device_type
;
Rigaku Saturn724+ (4x4 bin mode)
;
_diffrn_measurement_method 'profile data from \w-scans'
_diffrn_measurement_specimen_support Fiber
_diffrn_radiation_type MoK\a
_diffrn_radiation_wavelength 0.71075
_diffrn_reflns_av_R_equivalents 0.0356
_diffrn_reflns_av_unetI/netI 0.0360
_diffrn_reflns_Laue_measured_fraction_full 0.988
_diffrn_reflns_Laue_measured_fraction_max 0.977
_diffrn_reflns_limit_h_max 16
_diffrn_reflns_limit_h_min -21
_diffrn_reflns_limit_k_max 9
_diffrn_reflns_limit_k_min -9
_diffrn_reflns_limit_l_max 21
_diffrn_reflns_limit_l_min -26
_diffrn_reflns_number 17577
_diffrn_reflns_point_group_measured_fraction_full 0.988
_diffrn_reflns_point_group_measured_fraction_max 0.977
_diffrn_reflns_theta_full 25.242
_diffrn_reflns_theta_max 27.482
_diffrn_reflns_theta_min 3.527
_diffrn_source_current 24.0
_diffrn_source_power 1.2
_diffrn_source_voltage 50.0
_exptl_absorpt_coefficient_mu 0.117
_exptl_absorpt_correction_T_max 1.000
_exptl_absorpt_correction_T_min 0.848
_exptl_absorpt_correction_type multi-scan
_exptl_crystal_colour Yellow
_exptl_crystal_density_diffrn 1.454
_exptl_crystal_description Unknown
_exptl_crystal_F_000 1008
_exptl_crystal_preparation Fiber
_exptl_crystal_size_max 0.17
_exptl_crystal_size_mid 0.132
_exptl_crystal_size_min 0.091
_refine_diff_density_max 0.276
_refine_diff_density_min -0.175
_refine_diff_density_rms 0.039
_refine_ls_extinction_method none
_refine_ls_goodness_of_fit_ref 1.002
_refine_ls_hydrogen_treatment constr
_refine_ls_matrix_type full
_refine_ls_number_parameters 325
_refine_ls_number_reflns 5039
_refine_ls_number_restraints 0
_refine_ls_restrained_S_all 1.002
_refine_ls_R_factor_all 0.0536
_refine_ls_R_factor_gt 0.0383
_refine_ls_shift/su_max 0.001
_refine_ls_shift/su_mean 0.000
_refine_ls_structure_factor_coef Fsqd
_refine_ls_weighting_details 'w=1/[\s^2^(Fo^2^)+(0.0512P)^2^] where P=(Fo^2^+2Fc^2^)/3'
_refine_ls_weighting_scheme calc
_refine_ls_wR_factor_gt 0.0856
_refine_ls_wR_factor_ref 0.0938
_reflns_Friedel_coverage 0.000
_reflns_number_gt 3893
_reflns_number_total 5039
_reflns_threshold_expression 'I > 2\s(I)'
_cod_data_source_file d5cc04171f2.cif
_cod_data_source_block 20240226_tpphbf2
_cod_depositor_comments
;
The following automatic conversions were performed:

data item '_exptl_absorpt_correction_type' value 'Multi-scan' was
changed to 'multi-scan' in accordance with the
/home/data/users/saulius/crontab/automatic-downloads/rss-feeds/RSC/lib/dictionaries/cif_core.dic
dictionary named 'cif_core.dic' version 2.4.2 last updated on
2011-04-26.

Automatic conversion script
Id: cif_fix_values 8170 2020-07-09 18:12:32Z antanas 

 Adding full bibliography for 7134913--7134916.cif.
;
_cod_original_cell_volume 2247.8(7)
_cod_database_code 7134914
_shelx_shelxl_version_number 2018/3
_shelx_space_group_comment
;
The symmetry employed for this shelxl refinement is uniquely defined
by the following loop, which should always be used as a source of
symmetry information in preference to the above space-group names.
They are only intended as comments.
;
_shelx_estimated_absorpt_t_max 0.989
_shelx_estimated_absorpt_t_min 0.980
_olex2_refinement_description
;
1. Fixed Uiso
 At 1.2 times of:
  All C(H) groups
2.a Aromatic/amide H refined with riding coordinates:
 C00B(H00B), C00C(H00C), C00G(H00G), C00I(H00I), C00J(H00J), C00K(H00K),
 C00L(H00L), C00M(H00M), C00O(H00O), C00Q(H00Q), C00R(H00R), C00S(H00S),
 C00T(H00T), C00U(H00U), C00V(H00V), C00W(H00W), C00X(H00X), C00Y(H00Y)
;
_olex2_submission_special_instructions 'No special instructions were received'

loop_
_space_group_symop_operation_xyz
'x, y, z'
'-x, y+1/2, -z+1/2'
'-x, -y, -z'
'x, -y-1/2, z-1/2'

loop_
_atom_site_label
_atom_site_type_symbol
_atom_site_fract_x
_atom_site_fract_y
_atom_site_fract_z
_atom_site_U_iso_or_equiv
_atom_site_adp_type
_atom_site_occupancy
_atom_site_site_symmetry_order
_atom_site_calc_flag
_atom_site_refinement_flags_posn
_atom_site_refinement_flags_adp
_atom_site_refinement_flags_occupancy
_atom_site_disorder_assembly
_atom_site_disorder_group
F001 F 0.73415(5) 1.23578(11) 0.37922(4) 0.0330(2) Uani 1 1 d . . . . .
F002 F 0.83451(5) 1.15420(13) 0.32860(4) 0.0403(2) Uani 1 1 d . . . . .
O003 O 0.86849(5) 1.12028(12) 0.45110(5) 0.0259(2) Uani 1 1 d . . . . .
O004 O 0.76951(6) 0.91789(13) 0.37693(5) 0.0283(2) Uani 1 1 d . . . . .
F005 F 0.69853(6) 1.09112(14) 0.52030(5) 0.0488(3) Uani 1 1 d . . . . .
F006 F 0.72776(6) 0.79393(14) 0.55388(5) 0.0520(3) Uani 1 1 d . . . . .
O007 O 0.59201(6) 0.91697(14) 0.55074(5) 0.0319(2) Uani 1 1 d . . . . .
O008 O 0.71741(6) 1.01096(15) 0.63813(5) 0.0333(2) Uani 1 1 d . . . . .
C009 C 0.51489(8) 0.96287(17) 0.74432(7) 0.0215(3) Uani 1 1 d . . . . .
C00A C 0.81464(8) 0.83053(18) 0.43482(6) 0.0222(3) Uani 1 1 d . . . . .
C00B C 0.60211(8) 1.01619(17) 0.76807(7) 0.0237(3) Uani 1 1 d . . . . .
H00B H 0.623233 1.046416 0.816376 0.028 Uiso 1 1 calc R U . . .
C00C C 0.80175(8) 0.64511(18) 0.44523(7) 0.0253(3) Uani 1 1 d . . . . .
H00C H 0.758524 0.584757 0.408587 0.030 Uiso 1 1 calc R U . . .
C00D C 0.94549(8) 0.42746(18) 0.61475(7) 0.0237(3) Uani 1 1 d . . . . .
C00E C 0.87497(8) 0.95428(17) 0.48019(7) 0.0219(3) Uani 1 1 d . . . . .
C00F C 0.91132(8) 0.58004(18) 0.56355(7) 0.0220(3) Uani 1 1 d . . . . .
C00G C 0.93402(8) 0.91925(18) 0.54506(7) 0.0235(3) Uani 1 1 d . . . . .
H00G H 0.967984 1.021475 0.567812 0.028 Uiso 1 1 calc R U . . .
C00H C 0.46793(8) 0.95774(17) 0.79720(7) 0.0229(3) Uani 1 1 d . . . . .
C00I C 0.94984(8) 0.75330(18) 0.58106(7) 0.0239(3) Uani 1 1 d . . . . .
H00I H 0.994270 0.758136 0.624962 0.029 Uiso 1 1 calc R U . . .
C00J C 0.38183(8) 1.01810(18) 0.78062(7) 0.0261(3) Uani 1 1 d . . . . .
H00J H 0.352300 1.061830 0.734839 0.031 Uiso 1 1 calc R U . . .
C00K C 0.84413(8) 0.53650(18) 0.50252(7) 0.0249(3) Uani 1 1 d . . . . .
H00K H 0.824310 0.412389 0.499900 0.030 Uiso 1 1 calc R U . . .
C00L C 0.46824(8) 0.91728(17) 0.67495(7) 0.0226(3) Uani 1 1 d . . . . .
H00L H 0.408755 0.890020 0.667311 0.027 Uiso 1 1 calc R U . . .
C00M C 0.66297(8) 1.03249(19) 0.73321(7) 0.0261(3) Uani 1 1 d . . . . .
H00M H 0.718752 1.074977 0.760346 0.031 Uiso 1 1 calc R U . . .
C00N C 0.57565(8) 0.93642(18) 0.61030(7) 0.0247(3) Uani 1 1 d . . . . .
C00O C 0.49380(8) 0.90512(18) 0.61579(7) 0.0250(3) Uani 1 1 d . . . . .
H00O H 0.449994 0.871231 0.573828 0.030 Uiso 1 1 calc R U . . .
C00P C 0.65243(8) 0.99452(18) 0.66388(7) 0.0251(3) Uani 1 1 d . . . . .
C00Q C 0.88963(9) 0.30955(19) 0.63496(7) 0.0275(3) Uani 1 1 d . . . . .
H00Q H 0.828657 0.324034 0.615091 0.033 Uiso 1 1 calc R U . . .
C00R C 1.03484(9) 0.40253(19) 0.64429(7) 0.0277(3) Uani 1 1 d . . . . .
H00R H 1.073746 0.482284 0.631438 0.033 Uiso 1 1 calc R U . . .
C00S C 0.50913(9) 0.89301(18) 0.86497(7) 0.0267(3) Uani 1 1 d . . . . .
H00S H 0.567421 0.851036 0.877302 0.032 Uiso 1 1 calc R U . . .
C00T C 1.06717(9) 0.2621(2) 0.69228(7) 0.0318(3) Uani 1 1 d . . . . .
H00T H 1.128062 0.244869 0.711501 0.038 Uiso 1 1 calc R U . . .
C00U C 0.92254(9) 0.1715(2) 0.68380(7) 0.0319(3) Uani 1 1 d . . . . .
H00U H 0.884020 0.093356 0.697820 0.038 Uiso 1 1 calc R U . . .
C00V C 0.46608(10) 0.8893(2) 0.91426(7) 0.0332(3) Uani 1 1 d . . . . .
H00V H 0.494894 0.844403 0.960004 0.040 Uiso 1 1 calc R U . . .
C00W C 0.33960(9) 1.0145(2) 0.83035(8) 0.0315(3) Uani 1 1 d . . . . .
H00W H 0.281301 1.056216 0.818456 0.038 Uiso 1 1 calc R U . . .
C00X C 1.01128(9) 0.1469(2) 0.71228(7) 0.0323(3) Uani 1 1 d . . . . .
H00X H 1.033633 0.051420 0.745410 0.039 Uiso 1 1 calc R U . . .
C00Y C 0.38124(10) 0.9508(2) 0.89733(8) 0.0349(4) Uani 1 1 d . . . . .
H00Y H 0.351892 0.949227 0.931345 0.042 Uiso 1 1 calc R U . . .
B00Z B 0.80023(10) 1.1146(2) 0.38105(8) 0.0268(3) Uani 1 1 d . . . . .
B010 B 0.68715(11) 0.9525(3) 0.56279(9) 0.0347(4) Uani 1 1 d . . . . .

loop_
_atom_site_aniso_label
_atom_site_aniso_U_11
_atom_site_aniso_U_22
_atom_site_aniso_U_33
_atom_site_aniso_U_23
_atom_site_aniso_U_13
_atom_site_aniso_U_12
F001 0.0263(4) 0.0247(4) 0.0404(5) 0.0042(4) -0.0006(3) 0.0042(3)
F002 0.0423(5) 0.0449(6) 0.0330(5) 0.0078(4) 0.0106(4) -0.0010(4)
O003 0.0231(5) 0.0215(5) 0.0285(5) 0.0035(4) 0.0016(4) 0.0002(4)
O004 0.0300(5) 0.0236(5) 0.0239(5) 0.0025(4) -0.0021(4) 0.0010(4)
F005 0.0498(6) 0.0609(7) 0.0399(5) 0.0037(5) 0.0201(4) -0.0154(5)
F006 0.0493(6) 0.0547(7) 0.0631(7) -0.0136(5) 0.0335(5) 0.0030(5)
O007 0.0341(5) 0.0382(6) 0.0255(5) -0.0063(4) 0.0122(4) -0.0052(4)
O008 0.0244(5) 0.0444(6) 0.0328(6) -0.0031(5) 0.0117(4) -0.0032(4)
C009 0.0235(7) 0.0144(6) 0.0244(7) 0.0011(5) 0.0045(5) 0.0002(5)
C00A 0.0211(6) 0.0240(7) 0.0196(6) -0.0009(5) 0.0035(5) 0.0041(5)
C00B 0.0248(7) 0.0206(7) 0.0223(7) -0.0027(5) 0.0025(5) 0.0004(5)
C00C 0.0252(7) 0.0228(7) 0.0236(7) -0.0050(5) 0.0013(5) 0.0003(5)
C00D 0.0281(7) 0.0222(7) 0.0202(7) -0.0013(5) 0.0067(5) 0.0028(5)
C00E 0.0207(6) 0.0199(7) 0.0258(7) 0.0007(5) 0.0083(5) 0.0016(5)
C00F 0.0224(6) 0.0222(7) 0.0223(7) 0.0004(5) 0.0083(5) 0.0043(5)
C00G 0.0202(6) 0.0234(7) 0.0245(7) -0.0029(5) 0.0035(5) -0.0014(5)
C00H 0.0269(7) 0.0175(6) 0.0226(7) -0.0027(5) 0.0056(5) -0.0040(5)
C00I 0.0205(6) 0.0264(7) 0.0226(7) -0.0014(5) 0.0035(5) 0.0003(5)
C00J 0.0270(7) 0.0225(7) 0.0268(7) -0.0013(6) 0.0057(6) -0.0020(5)
C00K 0.0274(7) 0.0196(7) 0.0262(7) -0.0033(5) 0.0061(6) 0.0007(5)
C00L 0.0209(6) 0.0192(7) 0.0257(7) 0.0005(5) 0.0046(5) -0.0017(5)
C00M 0.0206(7) 0.0253(7) 0.0286(7) -0.0023(6) 0.0026(6) -0.0023(5)
C00N 0.0298(7) 0.0218(7) 0.0230(7) -0.0016(5) 0.0091(6) 0.0003(5)
C00O 0.0262(7) 0.0232(7) 0.0231(7) -0.0016(5) 0.0041(5) -0.0033(5)
C00P 0.0214(7) 0.0246(7) 0.0290(8) -0.0004(6) 0.0077(6) 0.0004(5)
C00Q 0.0278(7) 0.0258(7) 0.0273(7) -0.0023(6) 0.0064(6) -0.0011(6)
C00R 0.0271(7) 0.0295(8) 0.0271(7) 0.0026(6) 0.0093(6) 0.0026(6)
C00S 0.0300(7) 0.0216(7) 0.0263(7) -0.0004(5) 0.0057(6) -0.0013(5)
C00T 0.0285(7) 0.0345(8) 0.0288(8) 0.0021(6) 0.0037(6) 0.0074(6)
C00U 0.0393(8) 0.0286(8) 0.0272(7) 0.0016(6) 0.0096(6) -0.0042(6)
C00V 0.0477(9) 0.0270(8) 0.0242(7) 0.0008(6) 0.0104(7) -0.0022(6)
C00W 0.0292(7) 0.0305(8) 0.0373(8) -0.0036(6) 0.0137(6) -0.0021(6)
C00X 0.0430(9) 0.0277(8) 0.0227(7) 0.0045(6) 0.0054(6) 0.0044(6)
C00Y 0.0462(9) 0.0300(8) 0.0345(8) -0.0025(6) 0.0213(7) -0.0042(7)
B00Z 0.0259(8) 0.0246(8) 0.0264(8) 0.0027(6) 0.0033(6) 0.0001(6)
B010 0.0336(9) 0.0408(11) 0.0341(10) -0.0049(8) 0.0167(8) -0.0028(7)

loop_
_atom_type_symbol
_atom_type_description
_atom_type_scat_dispersion_real
_atom_type_scat_dispersion_imag
_atom_type_scat_source
C C 0.0033 0.0016 'International Tables Vol C Tables 4.2.6.8 and 6.1.1.4'
H H 0.0000 0.0000 'International Tables Vol C Tables 4.2.6.8 and 6.1.1.4'
B B 0.0013 0.0007 'International Tables Vol C Tables 4.2.6.8 and 6.1.1.4'
F F 0.0171 0.0103 'International Tables Vol C Tables 4.2.6.8 and 6.1.1.4'
O O 0.0106 0.0060 'International Tables Vol C Tables 4.2.6.8 and 6.1.1.4'

loop_
_geom_angle_atom_site_label_1
_geom_angle_atom_site_label_2
_geom_angle_atom_site_label_3
_geom_angle
_geom_angle_site_symmetry_1
_geom_angle_site_symmetry_3
_geom_angle_publ_flag
C00E O003 B00Z 108.92(10) . . ?
C00A O004 B00Z 108.73(10) . . ?
C00N O007 B010 109.00(11) . . ?
C00P O008 B010 108.90(11) . . ?
C00B C009 C00H 116.90(12) . . ?
C00B C009 C00L 125.21(12) . . ?
C00L C009 C00H 117.88(11) . . ?
O004 C00A C00C 121.82(11) . . ?
O004 C00A C00E 110.02(11) . . ?
C00C C00A C00E 128.16(12) . . ?
C009 C00B H00B 114.5 . . ?
C00M C00B C009 131.06(12) . . ?
C00M C00B H00B 114.5 . . ?
C00A C00C H00C 116.0 . . ?
C00A C00C C00K 128.05(12) . . ?
C00K C00C H00C 116.0 . . ?
C00Q C00D C00F 121.26(12) . . ?
C00R C00D C00F 120.02(12) . . ?
C00R C00D C00Q 118.71(12) . . ?
O003 C00E C00A 110.04(11) . . ?
O003 C00E C00G 121.32(12) . . ?
C00G C00E C00A 128.64(12) . . ?
C00I C00F C00D 116.74(11) . . ?
C00I C00F C00K 126.01(12) . . ?
C00K C00F C00D 117.25(12) . . ?
C00E C00G H00G 116.0 . . ?
C00E C00G C00I 127.93(12) . . ?
C00I C00G H00G 116.0 . . ?
C00J C00H C009 121.18(12) . . ?
C00S C00H C009 120.66(12) . . ?
C00S C00H C00J 118.16(12) . . ?
C00F C00I H00I 114.6 . . ?
C00G C00I C00F 130.71(12) . . ?
C00G C00I H00I 114.6 . . ?
C00H C00J H00J 119.8 . . ?
C00W C00J C00H 120.49(13) . . ?
C00W C00J H00J 119.8 . . ?
C00C C00K C00F 130.49(13) . . ?
C00C C00K H00K 114.8 . . ?
C00F C00K H00K 114.8 . . ?
C009 C00L H00L 114.4 . . ?
C00O C00L C009 131.21(12) . . ?
C00O C00L H00L 114.4 . . ?
C00B C00M H00M 116.0 . . ?
C00P C00M C00B 127.92(12) . . ?
C00P C00M H00M 116.0 . . ?
O007 C00N C00O 121.95(12) . . ?
O007 C00N C00P 109.94(11) . . ?
C00O C00N C00P 128.11(12) . . ?
C00L C00O C00N 127.86(12) . . ?
C00L C00O H00O 116.1 . . ?
C00N C00O H00O 116.1 . . ?
O008 C00P C00M 121.32(12) . . ?
O008 C00P C00N 110.17(11) . . ?
C00M C00P C00N 128.51(12) . . ?
C00D C00Q H00Q 119.8 . . ?
C00U C00Q C00D 120.44(13) . . ?
C00U C00Q H00Q 119.8 . . ?
C00D C00R H00R 119.8 . . ?
C00T C00R C00D 120.43(13) . . ?
C00T C00R H00R 119.8 . . ?
C00H C00S H00S 119.6 . . ?
C00V C00S C00H 120.85(13) . . ?
C00V C00S H00S 119.6 . . ?
C00R C00T H00T 119.8 . . ?
C00X C00T C00R 120.37(13) . . ?
C00X C00T H00T 119.8 . . ?
C00Q C00U H00U 119.8 . . ?
C00X C00U C00Q 120.36(13) . . ?
C00X C00U H00U 119.8 . . ?
C00S C00V H00V 119.8 . . ?
C00S C00V C00Y 120.38(14) . . ?
C00Y C00V H00V 119.8 . . ?
C00J C00W H00W 119.6 . . ?
C00J C00W C00Y 120.77(14) . . ?
C00Y C00W H00W 119.6 . . ?
C00T C00X C00U 119.68(13) . . ?
C00T C00X H00X 120.2 . . ?
C00U C00X H00X 120.2 . . ?
C00V C00Y H00Y 120.3 . . ?
C00W C00Y C00V 119.35(13) . . ?
C00W C00Y H00Y 120.3 . . ?
F001 B00Z O003 110.35(12) . . ?
F001 B00Z O004 111.06(11) . . ?
F002 B00Z F001 110.40(12) . . ?
F002 B00Z O003 111.18(11) . . ?
F002 B00Z O004 111.34(12) . . ?
O003 B00Z O004 102.28(10) . . ?
F005 B010 O007 110.94(13) . . ?
F005 B010 O008 111.10(13) . . ?
F006 B010 F005 111.62(13) . . ?
F006 B010 O007 110.41(13) . . ?
F006 B010 O008 110.62(14) . . ?
O008 B010 O007 101.75(11) . . ?

loop_
_geom_bond_atom_site_label_1
_geom_bond_atom_site_label_2
_geom_bond_distance
_geom_bond_site_symmetry_2
_geom_bond_publ_flag
F001 B00Z 1.3774(17) . ?
F002 B00Z 1.3707(18) . ?
O003 C00E 1.3263(15) . ?
O003 B00Z 1.4960(17) . ?
O004 C00A 1.3262(15) . ?
O004 B00Z 1.5024(18) . ?
F005 B010 1.369(2) . ?
F006 B010 1.363(2) . ?
O007 C00N 1.3156(16) . ?
O007 B010 1.509(2) . ?
O008 C00P 1.3198(16) . ?
O008 B010 1.501(2) . ?
C009 C00B 1.3994(18) . ?
C009 C00H 1.4931(19) . ?
C009 C00L 1.4033(17) . ?
C00A C00C 1.3843(18) . ?
C00A C00E 1.4262(17) . ?
C00B H00B 0.9500 . ?
C00B C00M 1.3862(19) . ?
C00C H00C 0.9500 . ?
C00C C00K 1.3870(18) . ?
C00D C00F 1.4935(18) . ?
C00D C00Q 1.3962(18) . ?
C00D C00R 1.3962(18) . ?
C00E C00G 1.3796(17) . ?
C00F C00I 1.3961(18) . ?
C00F C00K 1.3991(17) . ?
C00G H00G 0.9500 . ?
C00G C00I 1.3846(18) . ?
C00H C00J 1.4014(18) . ?
C00H C00S 1.3987(18) . ?
C00I H00I 0.9500 . ?
C00J H00J 0.9500 . ?
C00J C00W 1.3811(19) . ?
C00K H00K 0.9500 . ?
C00L H00L 0.9500 . ?
C00L C00O 1.3828(19) . ?
C00M H00M 0.9500 . ?
C00M C00P 1.3803(19) . ?
C00N C00O 1.3869(18) . ?
C00N C00P 1.4318(18) . ?
C00O H00O 0.9500 . ?
C00Q H00Q 0.9500 . ?
C00Q C00U 1.3860(19) . ?
C00R H00R 0.9500 . ?
C00R C00T 1.3873(19) . ?
C00S H00S 0.9500 . ?
C00S C00V 1.3829(19) . ?
C00T H00T 0.9500 . ?
C00T C00X 1.382(2) . ?
C00U H00U 0.9500 . ?
C00U C00X 1.385(2) . ?
C00V H00V 0.9500 . ?
C00V C00Y 1.385(2) . ?
C00W H00W 0.9500 . ?
C00W C00Y 1.384(2) . ?
C00X H00X 0.9500 . ?
C00Y H00Y 0.9500 . ?

loop_
_geom_torsion_atom_site_label_1
_geom_torsion_atom_site_label_2
_geom_torsion_atom_site_label_3
_geom_torsion_atom_site_label_4
_geom_torsion
_geom_torsion_site_symmetry_1
_geom_torsion_site_symmetry_2
_geom_torsion_site_symmetry_3
_geom_torsion_site_symmetry_4
_geom_torsion_publ_flag
O003 C00E C00G C00I -178.13(12) . . . . ?
O004 C00A C00C C00K 179.67(13) . . . . ?
O004 C00A C00E O003 -0.24(14) . . . . ?
O004 C00A C00E C00G -179.77(12) . . . . ?
O007 C00N C00O C00L 178.79(13) . . . . ?
O007 C00N C00P O008 -0.27(16) . . . . ?
O007 C00N C00P C00M 179.19(14) . . . . ?
C009 C00B C00M C00P -1.6(2) . . . . ?
C009 C00H C00J C00W -179.25(12) . . . . ?
C009 C00H C00S C00V 179.51(12) . . . . ?
C009 C00L C00O C00N 0.0(2) . . . . ?
C00A O004 B00Z F001 -118.52(12) . . . . ?
C00A O004 B00Z F002 118.01(12) . . . . ?
C00A O004 B00Z O003 -0.80(13) . . . . ?
C00A C00C C00K C00F -1.7(2) . . . . ?
C00A C00E C00G C00I 1.4(2) . . . . ?
C00B C009 C00H C00J 140.44(13) . . . . ?
C00B C009 C00H C00S -39.27(17) . . . . ?
C00B C009 C00L C00O 3.0(2) . . . . ?
C00B C00M C00P O008 -177.81(13) . . . . ?
C00B C00M C00P C00N 2.8(2) . . . . ?
C00C C00A C00E O003 179.01(12) . . . . ?
C00C C00A C00E C00G -0.5(2) . . . . ?
C00D C00F C00I C00G 179.06(13) . . . . ?
C00D C00F C00K C00C -177.60(13) . . . . ?
C00D C00Q C00U C00X -1.1(2) . . . . ?
C00D C00R C00T C00X -1.1(2) . . . . ?
C00E O003 B00Z F001 118.88(12) . . . . ?
C00E O003 B00Z F002 -118.27(12) . . . . ?
C00E O003 B00Z O004 0.66(13) . . . . ?
C00E C00A C00C C00K 0.5(2) . . . . ?
C00E C00G C00I C00F -1.1(2) . . . . ?
C00F C00D C00Q C00U -178.43(12) . . . . ?
C00F C00D C00R C00T 179.51(12) . . . . ?
C00H C009 C00B C00M 179.07(13) . . . . ?
C00H C009 C00L C00O -178.14(13) . . . . ?
C00H C00J C00W C00Y -0.2(2) . . . . ?
C00H C00S C00V C00Y -0.3(2) . . . . ?
C00I C00F C00K C00C 2.1(2) . . . . ?
C00J C00H C00S C00V -0.2(2) . . . . ?
C00J C00W C00Y C00V -0.3(2) . . . . ?
C00K C00F C00I C00G -0.7(2) . . . . ?
C00L C009 C00B C00M -2.1(2) . . . . ?
C00L C009 C00H C00J -38.52(17) . . . . ?
C00L C009 C00H C00S 141.78(13) . . . . ?
C00N O007 B010 F005 -123.05(13) . . . . ?
C00N O007 B010 F006 112.68(14) . . . . ?
C00N O007 B010 O008 -4.79(15) . . . . ?
C00O C00N C00P O008 -179.34(13) . . . . ?
C00O C00N C00P C00M 0.1(2) . . . . ?
C00P O008 B010 F005 122.75(13) . . . . ?
C00P O008 B010 F006 -112.70(13) . . . . ?
C00P O008 B010 O007 4.62(15) . . . . ?
C00P C00N C00O C00L -2.2(2) . . . . ?
C00Q C00D C00F C00I 133.18(13) . . . . ?
C00Q C00D C00F C00K -47.06(17) . . . . ?
C00Q C00D C00R C00T 0.6(2) . . . . ?
C00Q C00U C00X C00T 0.6(2) . . . . ?
C00R C00D C00F C00I -45.72(17) . . . . ?
C00R C00D C00F C00K 134.04(13) . . . . ?
C00R C00D C00Q C00U 0.5(2) . . . . ?
C00R C00T C00X C00U 0.4(2) . . . . ?
C00S C00H C00J C00W 0.46(19) . . . . ?
C00S C00V C00Y C00W 0.6(2) . . . . ?
B00Z O003 C00E C00A -0.31(14) . . . . ?
B00Z O003 C00E C00G 179.26(12) . . . . ?
B00Z O004 C00A C00C -178.64(12) . . . . ?
B00Z O004 C00A C00E 0.67(14) . . . . ?
B010 O007 C00N C00O -177.50(13) . . . . ?
B010 O007 C00N C00P 3.36(15) . . . . ?
B010 O008 C00P C00M 177.53(13) . . . . ?
B010 O008 C00P C00N -2.96(16) . . . . ?
